data_4112673
loop_
_publ_author_name
'Xiaohua Sun'
'Congyang Wang'
'Zhiping Li'
'Shiwei Zhang'
'Zhenfeng Xi'

_publ_section_title
;
 Zirconocene-Mediated Intermolecular Coupling of One Molecule of
 Si-Tethered Diyne with Three Molecules of Organonitriles: One-Pot
 Formation of Pyrrolo[3,2-c]pyridine Derivatives via Cleavage of C\\tbN
 Triple Bonds of Organonitriles
;
_journal_name_full 'Journal of the American Chemical Society'
_journal_page_first 7172
_journal_page_last 7173
_journal_paper_doi 10.1021/ja0497173
_journal_volume 126
_journal_year 2004
_chemical_formula_sum 'C24 H27 N O'
_chemical_formula_weight 345.47
_chemical_name_systematic
; 
 ? 
;
_space_group_IT_number 14
_symmetry_cell_setting monoclinic
_symmetry_space_group_name_Hall '-P 2yn'
_symmetry_space_group_name_H-M 'P 1 21/n 1'
_atom_sites_solution_hydrogens 'hydrogen atoms are generated by HFIX instructions'
_atom_sites_solution_primary direct
_atom_sites_solution_secondary difmap
_audit_creation_method SHELXL-97
_cell_angle_alpha 90.00
_cell_angle_beta 96.44(3)
_cell_angle_gamma 90.00
_cell_formula_units_Z 4
_cell_length_a 10.114(2)
_cell_length_b 10.915(2)
_cell_length_c 19.170(4)
_cell_measurement_reflns_used 12816
_cell_measurement_temperature 293(2)
_cell_measurement_theta_max 25.03
_cell_measurement_theta_min 2.76
_cell_volume 2102.9(7)
_computing_cell_refinement
;
Molecular Structure Corporation (1994)
MSC/AFC Diffractometer Control Software
MSC, 3200 Research Forest Drive, The
Woodlands, TX 77381, USA.
;
_computing_data_collection
;
Molecular Structure Corporation (1994)
MSC/AFC Diffractometer Control Software
MSC, 3200 Research Forest Drive, The
Woodlands, TX 77381, USA.
;
_computing_data_reduction
;
Sheldrick, G. M. (1998) SHELXS98, Program
for the Solution of Crystal Structure,
University of Gottingen, Germany.
;
_computing_molecular_graphics
;
Interactive Molecular Graphics XP, Virsion
4.2 for MSDOS (1990), Siemens Analytical
X-ray Instruments Inc., Madison, Wisconsin,
USA.
;
_computing_publication_material
;
Sheldrick, G. M. (1998) SHELXL98, Program
for the Refinement of Crystal Structure,
University of Gottingen, Germany.
;
_computing_structure_refinement
;
Sheldrick, G. M. (1998) SHELXL98, Program
for the Refinement of Crystal Structure,
University of Gottingen, Germany.
;
_computing_structure_solution
;
Sheldrick, G. M. (1998) SHELXS98, Program
for the Solution of Crystal Structure,
University of Gottingen, Germany.
;
_diffrn_ambient_temperature 293(2)
_diffrn_detector_area_resol_mean '100x100 microns'
_diffrn_measured_fraction_theta_full 0.997
_diffrn_measured_fraction_theta_max 0.997
_diffrn_measurement_device_type 'Rigaku RAXIS RAPID IP'
_diffrn_measurement_method Oscillation
_diffrn_radiation_monochromator graphite
_diffrn_radiation_source 'fine-focus sealed tube'
_diffrn_radiation_type MoK\a
_diffrn_radiation_wavelength 0.71073
_diffrn_reflns_av_R_equivalents 0.0302
_diffrn_reflns_av_sigmaI/netI 0.0697
_diffrn_reflns_limit_h_max 12
_diffrn_reflns_limit_h_min -12
_diffrn_reflns_limit_k_max 12
_diffrn_reflns_limit_k_min -12
_diffrn_reflns_limit_l_max 22
_diffrn_reflns_limit_l_min -22
_diffrn_reflns_number 12816
_diffrn_reflns_theta_full 25.03
_diffrn_reflns_theta_max 25.03
_diffrn_reflns_theta_min 2.76
_exptl_absorpt_coefficient_mu 0.066
_exptl_absorpt_correction_T_max 0.993
_exptl_absorpt_correction_T_min 0.967
_exptl_absorpt_correction_type empirical
_exptl_crystal_colour Colourless
_exptl_crystal_density_diffrn 1.091
_exptl_crystal_description Block
_exptl_crystal_F_000 744
_exptl_crystal_size_max 0.50
_exptl_crystal_size_mid 0.40
_exptl_crystal_size_min 0.10
_refine_diff_density_max 0.111
_refine_diff_density_min -0.149
_refine_diff_density_rms 0.025
_refine_ls_extinction_coef 0.0152(10)
_refine_ls_extinction_expression Fc^*^=kFc[1+0.001xFc^2^\l^3^/sin(2\q)]^-1/4^
_refine_ls_extinction_method SHELXL
_refine_ls_goodness_of_fit_ref 0.938
_refine_ls_hydrogen_treatment
;
hydrogen coordinates ride on the coordinates
of the previous atom, the isotropic U values
are 1.2 OR 1.5 time over the U values of the
previous atom.
;
_refine_ls_matrix_type full
_refine_ls_number_parameters 240
_refine_ls_number_reflns 3702
_refine_ls_number_restraints 0
_refine_ls_restrained_S_all 0.938
_refine_ls_R_factor_all 0.1015
_refine_ls_R_factor_gt 0.0412
_refine_ls_shift/su_max 0.000
_refine_ls_shift/su_mean 0.000
_refine_ls_structure_factor_coef Fsqd
_refine_ls_weighting_details 'calc w=1/[\s^2^(Fo^2^)+(0.0305P)^2^+0.0000P] where P=(Fo^2^+2Fc^2^)/3'
_refine_ls_weighting_scheme calc
_refine_ls_wR_factor_gt 0.0823
_refine_ls_wR_factor_ref 0.0898
_reflns_number_gt 1656
_reflns_number_total 3702
_reflns_threshold_expression >2sigma(I)
_cod_data_source_file ja0497173si20040120_050817.cif
_cod_data_source_block a
_cod_database_code 4112673

loop_
_symmetry_equiv_pos_as_xyz
'x, y, z'
'-x+1/2, y+1/2, -z+1/2'
'-x, -y, -z'
'x-1/2, -y-1/2, z-1/2'

loop_
_atom_site_label
_atom_site_type_symbol
_atom_site_fract_x
_atom_site_fract_y
_atom_site_fract_z
_atom_site_U_iso_or_equiv
_atom_site_adp_type
_atom_site_occupancy
_atom_site_symmetry_multiplicity
_atom_site_calc_flag
_atom_site_refinement_flags
O1 O 0.67791(14) 0.00933(11) 0.15964(7) 0.0788(5) Uani 1 1 d .
N1 N 0.65230(17) 0.29958(17) 0.30147(9) 0.0685(5) Uani 1 1 d .
C1 C 0.5366(2) 0.26011(17) 0.32703(9) 0.0616(5) Uani 1 1 d .
C2 C 0.48939(18) 0.16307(17) 0.28702(9) 0.0536(5) Uani 1 1 d .
C3 C 0.58107(18) 0.14188(16) 0.23560(9) 0.0525(5) Uani 1 1 d .
C4 C 0.68048(18) 0.22867(18) 0.24663(9) 0.0590(5) Uani 1 1 d .
C5 C 0.79451(18) 0.26000(18) 0.20595(10) 0.0710(6) Uani 1 1 d .
H5A H 0.8341 0.1847 0.1912 0.085 Uiso 1 1 calc R
H5B H 0.8618 0.3033 0.2365 0.085 Uiso 1 1 calc R
C6 C 0.75366(18) 0.3379(2) 0.14221(10) 0.0621(5) Uani 1 1 d .
C7 C 0.7636(2) 0.2961(2) 0.07532(12) 0.1014(8) Uani 1 1 d .
H7 H 0.7951 0.2174 0.0688 0.122 Uiso 1 1 calc R
C8 C 0.7274(3) 0.3699(3) 0.01731(13) 0.1284(11) Uani 1 1 d .
H8 H 0.7344 0.3403 -0.0276 0.154 Uiso 1 1 calc R
C9 C 0.6816(3) 0.4856(3) 0.02612(14) 0.1160(10) Uani 1 1 d .
H9 H 0.6577 0.5353 -0.0127 0.139 Uiso 1 1 calc R
C10 C 0.6709(2) 0.5279(2) 0.09198(14) 0.0959(8) Uani 1 1 d .
H10 H 0.6393 0.6067 0.0983 0.115 Uiso 1 1 calc R
C11 C 0.7069(2) 0.4545(2) 0.14909(11) 0.0739(6) Uani 1 1 d .
H11 H 0.6994 0.4848 0.1938 0.089 Uiso 1 1 calc R
C12 C 0.37387(19) 0.08722(17) 0.30153(8) 0.0515(5) Uani 1 1 d .
C13 C 0.2454(2) 0.13025(18) 0.29044(9) 0.0701(6) Uani 1 1 d .
H13 H 0.2301 0.2094 0.2735 0.084 Uiso 1 1 calc R
C14 C 0.1379(2) 0.0580(2) 0.30410(11) 0.0824(7) Uani 1 1 d .
H14 H 0.0518 0.0888 0.2959 0.099 Uiso 1 1 calc R
C15 C 0.1585(2) -0.0579(2) 0.32955(11) 0.0792(7) Uani 1 1 d .
H15 H 0.0869 -0.1069 0.3382 0.095 Uiso 1 1 calc R
C16 C 0.2858(2) -0.10141(19) 0.34227(10) 0.0806(6) Uani 1 1 d .
H16 H 0.3006 -0.1799 0.3604 0.097 Uiso 1 1 calc R
C17 C 0.3927(2) -0.02990(19) 0.32849(10) 0.0701(6) Uani 1 1 d .
H17 H 0.4785 -0.0610 0.3375 0.084 Uiso 1 1 calc R
C18 C 0.4909(2) 0.31537(19) 0.39176(10) 0.0738(6) Uani 1 1 d .
H18 H 0.4023 0.2821 0.3962 0.089 Uiso 1 1 calc R
C19 C 0.5795(3) 0.2780(2) 0.45698(11) 0.1402(11) Uani 1 1 d .
H19A H 0.5469 0.3138 0.4975 0.210 Uiso 1 1 calc R
H19B H 0.6686 0.3060 0.4537 0.210 Uiso 1 1 calc R
H19C H 0.5794 0.1903 0.4612 0.210 Uiso 1 1 calc R
C20 C 0.4767(3) 0.4530(2) 0.38666(12) 0.1266(10) Uani 1 1 d .
H20A H 0.4462 0.4840 0.4289 0.190 Uiso 1 1 calc R
H20B H 0.4135 0.4735 0.3472 0.190 Uiso 1 1 calc R
H20C H 0.5613 0.4889 0.3806 0.190 Uiso 1 1 calc R
C21 C 0.5747(2) 0.05012(16) 0.17991(9) 0.0583(5) Uani 1 1 d .
C22 C 0.4421(2) 0.0115(2) 0.14312(10) 0.0779(6) Uani 1 1 d .
H22 H 0.3763 0.0137 0.1769 0.093 Uiso 1 1 calc R
C23 C 0.4440(3) -0.1155(2) 0.11249(12) 0.1325(10) Uani 1 1 d .
H23A H 0.3571 -0.1356 0.0900 0.199 Uiso 1 1 calc R
H23B H 0.4692 -0.1734 0.1493 0.199 Uiso 1 1 calc R
H23C H 0.5071 -0.1185 0.0786 0.199 Uiso 1 1 calc R
C24 C 0.4021(3) 0.1034(2) 0.08568(14) 0.1453(11) Uani 1 1 d .
H24A H 0.3172 0.0809 0.0616 0.218 Uiso 1 1 calc R
H24B H 0.4675 0.1043 0.0531 0.218 Uiso 1 1 calc R
H24C H 0.3961 0.1834 0.1059 0.218 Uiso 1 1 calc R
HN1 H 0.6993(18) 0.3651(16) 0.3161(9) 0.078(7) Uiso 1 1 d .

loop_
_atom_site_aniso_label
_atom_site_aniso_U_11
_atom_site_aniso_U_22
_atom_site_aniso_U_33
_atom_site_aniso_U_23
_atom_site_aniso_U_13
_atom_site_aniso_U_12
O1 0.0725(10) 0.0762(10) 0.0912(10) -0.0048(8) 0.0236(8) 0.0201(8)
N1 0.0657(13) 0.0714(13) 0.0707(12) -0.0110(10) 0.0179(10) -0.0195(11)
C1 0.0603(14) 0.0684(14) 0.0587(12) -0.0058(11) 0.0185(11) -0.0104(11)
C2 0.0501(13) 0.0590(12) 0.0531(11) 0.0001(10) 0.0114(10) -0.0025(10)
C3 0.0526(13) 0.0559(12) 0.0502(11) -0.0015(10) 0.0110(10) 0.0005(10)
C4 0.0556(13) 0.0649(14) 0.0582(12) 0.0016(11) 0.0141(11) -0.0033(11)
C5 0.0564(13) 0.0792(15) 0.0805(15) -0.0020(12) 0.0218(12) -0.0065(12)
C6 0.0561(14) 0.0735(15) 0.0597(14) -0.0054(12) 0.0199(10) -0.0126(11)
C7 0.140(2) 0.0956(19) 0.0760(16) -0.0157(15) 0.0437(16) -0.0146(16)
C8 0.189(3) 0.139(3) 0.0632(18) -0.017(2) 0.0411(18) -0.028(2)
C9 0.133(3) 0.143(3) 0.0720(19) 0.0167(19) 0.0117(16) -0.017(2)
C10 0.096(2) 0.1035(19) 0.0898(18) 0.0100(17) 0.0162(16) 0.0070(15)
C11 0.0784(16) 0.0866(17) 0.0580(14) -0.0019(13) 0.0128(12) -0.0009(13)
C12 0.0521(14) 0.0582(13) 0.0453(10) -0.0045(9) 0.0109(10) -0.0004(11)
C13 0.0620(15) 0.0684(15) 0.0810(14) 0.0104(11) 0.0128(12) -0.0021(13)
C14 0.0524(15) 0.0926(18) 0.1033(17) 0.0085(14) 0.0136(12) -0.0039(14)
C15 0.0764(19) 0.0773(17) 0.0876(16) -0.0049(13) 0.0259(14) -0.0231(14)
C16 0.0803(18) 0.0614(14) 0.1034(17) 0.0100(12) 0.0255(15) -0.0066(14)
C17 0.0580(15) 0.0680(14) 0.0868(15) 0.0050(12) 0.0189(11) 0.0028(12)
C18 0.0733(15) 0.0872(16) 0.0639(14) -0.0227(12) 0.0216(12) -0.0161(12)
C19 0.161(3) 0.193(3) 0.0644(16) -0.0266(17) 0.0009(17) 0.045(2)
C20 0.172(3) 0.095(2) 0.123(2) -0.0262(16) 0.0631(19) 0.0119(18)
C21 0.0621(15) 0.0586(13) 0.0556(12) 0.0090(10) 0.0126(11) 0.0047(11)
C22 0.0707(16) 0.1062(19) 0.0596(13) -0.0277(13) 0.0198(12) -0.0120(14)
C23 0.158(3) 0.101(2) 0.134(2) -0.0304(18) -0.0012(19) -0.0357(18)
C24 0.143(3) 0.134(2) 0.140(2) -0.0105(19) -0.068(2) 0.033(2)

loop_
_atom_type_symbol
_atom_type_description
_atom_type_scat_dispersion_real
_atom_type_scat_dispersion_imag
_atom_type_scat_source
C C 0.0033 0.0016 'International Tables Vol C Tables 4.2.6.8 and 6.1.1.4'
H H 0.0000 0.0000 'International Tables Vol C Tables 4.2.6.8 and 6.1.1.4'
N N 0.0061 0.0033 'International Tables Vol C Tables 4.2.6.8 and 6.1.1.4'
O O 0.0106 0.0060 'International Tables Vol C Tables 4.2.6.8 and 6.1.1.4'

loop_
_geom_angle_atom_site_label_1
_geom_angle_atom_site_label_2
_geom_angle_atom_site_label_3
_geom_angle
C4 N1 C1 110.75(17)
C2 C1 N1 107.38(17)
C2 C1 C18 131.17(18)
N1 C1 C18 121.20(17)
C1 C2 C3 107.30(16)
C1 C2 C12 124.19(16)
C3 C2 C12 128.12(17)
C4 C3 C2 107.31(15)
C4 C3 C21 123.69(17)
C2 C3 C21 128.98(17)
N1 C4 C3 107.25(16)
N1 C4 C5 120.73(17)
C3 C4 C5 131.69(17)
C4 C5 C6 113.11(16)
C11 C6 C7 117.4(2)
C11 C6 C5 120.80(18)
C7 C6 C5 121.8(2)
C6 C7 C8 121.0(2)
C9 C8 C7 120.1(2)
C10 C9 C8 119.6(3)
C9 C10 C11 120.0(2)
C6 C11 C10 122.0(2)
C13 C12 C17 117.45(18)
C13 C12 C2 122.04(18)
C17 C12 C2 120.50(18)
C12 C13 C14 121.45(19)
C15 C14 C13 120.1(2)
C14 C15 C16 119.3(2)
C15 C16 C17 120.7(2)
C16 C17 C12 121.0(2)
C1 C18 C19 111.56(17)
C1 C18 C20 112.51(17)
C19 C18 C20 111.45(19)
O1 C21 C3 120.45(19)
O1 C21 C22 119.44(18)
C3 C21 C22 119.96(18)
C21 C22 C23 113.0(2)
C21 C22 C24 107.94(18)
C23 C22 C24 109.95(18)

loop_
_geom_bond_atom_site_label_1
_geom_bond_atom_site_label_2
_geom_bond_distance
O1 C21 1.2373(19)
N1 C4 1.361(2)
N1 C1 1.387(2)
C1 C2 1.362(2)
C1 C18 1.498(2)
C2 C3 1.446(2)
C2 C12 1.483(2)
C3 C4 1.380(2)
C3 C21 1.460(2)
C4 C5 1.502(2)
C5 C6 1.508(2)
C6 C11 1.369(2)
C6 C7 1.375(2)
C7 C8 1.388(3)
C8 C9 1.362(3)
C9 C10 1.360(3)
C10 C11 1.373(3)
C12 C13 1.375(2)
C12 C17 1.384(2)
C13 C14 1.392(2)
C14 C15 1.363(3)
C15 C16 1.368(3)
C16 C17 1.383(2)
C18 C19 1.510(3)
C18 C20 1.511(3)
C21 C22 1.503(3)
C22 C23 1.507(3)
C22 C24 1.511(3)

loop_
_geom_hbond_atom_site_label_D
_geom_hbond_atom_site_label_H
_geom_hbond_atom_site_label_A
_geom_hbond_distance_DH
_geom_hbond_distance_HA
_geom_hbond_distance_DA
_geom_hbond_angle_DHA
_geom_hbond_site_symmetry_A
N1 HN1 O1 0.886(17) 2.027(18) 2.908(2) 172.8(16) 2_655

loop_
_geom_torsion_atom_site_label_1
_geom_torsion_atom_site_label_2
_geom_torsion_atom_site_label_3
_geom_torsion_atom_site_label_4
_geom_torsion
C4 N1 C1 C2 -0.8(2)
C4 N1 C1 C18 174.09(17)
N1 C1 C2 C3 0.7(2)
C18 C1 C2 C3 -173.47(19)
N1 C1 C2 C12 174.02(17)
C18 C1 C2 C12 -0.1(3)
C1 C2 C3 C4 -0.4(2)
C12 C2 C3 C4 -173.38(17)
C1 C2 C3 C21 -178.96(18)
C12 C2 C3 C21 8.1(3)
C1 N1 C4 C3 0.5(2)
C1 N1 C4 C5 174.61(16)
C2 C3 C4 N1 -0.1(2)
C21 C3 C4 N1 178.58(16)
C2 C3 C4 C5 -173.28(18)
C21 C3 C4 C5 5.4(3)
N1 C4 C5 C6 -93.1(2)
C3 C4 C5 C6 79.3(2)
C4 C5 C6 C11 65.1(2)
C4 C5 C6 C7 -116.0(2)
C11 C6 C7 C8 -0.1(3)
C5 C6 C7 C8 -179.0(2)
C6 C7 C8 C9 0.2(4)
C7 C8 C9 C10 -0.3(5)
C8 C9 C10 C11 0.3(4)
C7 C6 C11 C10 0.1(3)
C5 C6 C11 C10 179.01(18)
C9 C10 C11 C6 -0.2(3)
C1 C2 C12 C13 72.4(2)
C3 C2 C12 C13 -115.7(2)
C1 C2 C12 C17 -106.1(2)
C3 C2 C12 C17 65.8(2)
C17 C12 C13 C14 -1.6(3)
C2 C12 C13 C14 179.83(16)
C12 C13 C14 C15 0.5(3)
C13 C14 C15 C16 0.8(3)
C14 C15 C16 C17 -1.1(3)
C15 C16 C17 C12 0.0(3)
C13 C12 C17 C16 1.3(3)
C2 C12 C17 C16 179.95(17)
C2 C1 C18 C19 102.5(3)
N1 C1 C18 C19 -71.0(2)
C2 C1 C18 C20 -131.4(2)
N1 C1 C18 C20 55.2(3)
C4 C3 C21 O1 31.5(3)
C2 C3 C21 O1 -150.19(18)
C4 C3 C21 C22 -143.97(18)
C2 C3 C21 C22 34.4(3)
O1 C21 C22 C23 30.1(3)
C3 C21 C22 C23 -154.46(17)
O1 C21 C22 C24 -91.7(2)
C3 C21 C22 C24 83.7(2)
